data_4126934
loop_
_publ_author_name
'Guo, Minjie'
'Wang, Xuemei'
'Zhan, Caihong'
'Demay-Drouhard, Paul'
'Li, Wenjiao'
'Du, Ke'
'Olson, Mark A.'
'Zuilhof, Han'
'Sue, Andrew C.-H.'

_publ_section_title
;
 Rim-Differentiated C5-Symmetric Tiara-Pillar[5]arenes.
;
_journal_name_full 'Journal of the American Chemical Society'
_journal_paper_doi 10.1021/jacs.7b10767
_journal_year 2017
_chemical_formula_moiety 'C55 H60 O10, C6 H14'
_chemical_formula_sum 'C61 H65 O10'
_chemical_formula_weight 958.13
_space_group_crystal_system triclinic
_space_group_IT_number 2
_space_group_name_Hall '-P 1'
_space_group_name_H-M_alt 'P -1'
_symmetry_space_group_name_Hall '-P 1'
_symmetry_space_group_name_H-M 'P -1'
_atom_sites_solution_hydrogens mixed
_atom_sites_solution_primary iterative
_audit_creation_date 2017-05-08
_audit_creation_method
;
Olex2 1.2
(compiled 2017.03.28 svn.r3405 for OlexSys, GUI svn.r5335)
;
_audit_update_record
;
????
;
_cell_angle_alpha 81.873
_cell_angle_beta 76.172
_cell_angle_gamma 64.056
_cell_formula_units_Z 2
_cell_length_a 11.8432
_cell_length_b 12.2389
_cell_length_c 21.2355
_cell_measurement_reflns_used 3622
_cell_measurement_temperature 133
_cell_measurement_theta_max 27.4
_cell_measurement_theta_min 3.0
_cell_volume 2685.232
_computing_molecular_graphics 'Olex2 (Dolomanov et al., 2009)'
_computing_publication_material 'Olex2 (Dolomanov et al., 2009)'
_computing_structure_refinement 'XL (Sheldrick, 2008)'
_computing_structure_solution 'olex2.solve (Bourhis et al., 2015)'
_diffrn_ambient_temperature 133
_diffrn_measured_fraction_theta_full 0.989
_diffrn_measured_fraction_theta_max 0.989
_diffrn_measurement_device_type 'Bruker P4'
_diffrn_measurement_method '\w scans'
_diffrn_radiation_monochromator graphite
_diffrn_radiation_type MoK\a
_diffrn_radiation_wavelength 0.71073
_diffrn_reflns_av_R_equivalents 0.0627
_diffrn_reflns_av_unetI/netI 0.0641
_diffrn_reflns_Laue_measured_fraction_full 0.989
_diffrn_reflns_Laue_measured_fraction_max 0.989
_diffrn_reflns_limit_h_max 14
_diffrn_reflns_limit_h_min -14
_diffrn_reflns_limit_k_max 14
_diffrn_reflns_limit_k_min -14
_diffrn_reflns_limit_l_max 25
_diffrn_reflns_limit_l_min -25
_diffrn_reflns_number 28763
_diffrn_reflns_point_group_measured_fraction_full 0.989
_diffrn_reflns_point_group_measured_fraction_max 0.989
_diffrn_reflns_theta_full 25.009
_diffrn_reflns_theta_max 25.009
_diffrn_reflns_theta_min 3.042
_exptl_absorpt_coefficient_mu 0.079
_exptl_absorpt_correction_type none
_exptl_crystal_colour 'clear light yellow'
_exptl_crystal_colour_lustre clear
_exptl_crystal_colour_modifier light
_exptl_crystal_colour_primary yellow
_exptl_crystal_density_diffrn 1.185
_exptl_crystal_density_method "'not measured'"
_exptl_crystal_description Prism
_exptl_crystal_F_000 1022
_exptl_crystal_size_max 0.2
_exptl_crystal_size_mid 0.2
_exptl_crystal_size_min 0.2
_refine_diff_density_max 1.144
_refine_diff_density_min -0.354
_refine_diff_density_rms 0.051
_refine_ls_extinction_method none
_refine_ls_goodness_of_fit_ref 1.018
_refine_ls_hydrogen_treatment mixed
_refine_ls_matrix_type full
_refine_ls_number_parameters 703
_refine_ls_number_reflns 9360
_refine_ls_number_restraints 0
_refine_ls_restrained_S_all 1.018
_refine_ls_R_factor_all 0.1060
_refine_ls_R_factor_gt 0.0591
_refine_ls_shift/su_max 0.000
_refine_ls_shift/su_mean 0.000
_refine_ls_structure_factor_coef Fsqd
_refine_ls_weighting_details 'w=1/[\s^2^(Fo^2^)+(0.0910P)^2^+0.4120P] where P=(Fo^2^+2Fc^2^)/3'
_refine_ls_weighting_scheme calc
_refine_ls_wR_factor_gt 0.1492
_refine_ls_wR_factor_ref 0.1734
_reflns_Friedel_coverage 0.000
_reflns_number_gt 5654
_reflns_number_total 9360
_reflns_threshold_expression 'I > 2\s(I)'
_cod_data_source_file ja7b10767_si_002.cif
_cod_data_source_block T-P[5]_2b
_cod_original_cell_volume 2685.2(6)
_cod_database_code 4126934
_shelx_shelxl_version_number 2014/7
_shelx_space_group_comment
;
The symmetry employed for this shelxl refinement is uniquely defined
by the following loop, which should always be used as a source of
symmetry information in preference to the above space-group names.
They are only intended as comments.
;
_olex2_refinement_description
;
1. Fixed Uiso
 At 1.2 times of:
  All C(H) groups, All C(H,H) groups
 At 1.5 times of:
  All C(H,H,H) groups
2.a Secondary CH2 refined with riding coordinates:
 C11(H11A,H11B), C22(H22A,H22B), C30(H30A,H30B), C33(H33A,H33B), C41(H41A,
 H41B), C44(H44A,H44B), C55(H55A,H55B), C59(H59A,H59B), C58(H58A,H58B),
 C57(H57A,H57B), C60(H60A,H60B)
2.b Aromatic/amide H refined with riding coordinates:
 C4(H4), C7(H7), C9(H9), C15(H15), C18(H18), C20(H20), C26(H26), C29(H29),
 C31(H31), C37(H37), C40(H40), C42(H42), C48(H48), C51(H51), C53(H53)
2.c X=CH2 refined with riding coordinates:
 C43(H43A,H43B)
2.d Idealised Me refined as rotating group:
 C1(H1A,H1B,H1C), C13(H13A,H13B,H13C), C24(H24A,H24B,H24C), C34(H34A,H34B,
 H34C), C47(H47A,H47B,H47C), C61(H61A,H61B,H61C), C56(H56A,H56B,H56C)
;
_olex2_submission_special_instructions 'No special instructions were received'

loop_
_space_group_symop_operation_xyz
'x, y, z'
'-x, -y, -z'

loop_
_atom_site_label
_atom_site_type_symbol
_atom_site_fract_x
_atom_site_fract_y
_atom_site_fract_z
_atom_site_U_iso_or_equiv
_atom_site_adp_type
_atom_site_occupancy
_atom_site_site_symmetry_order
_atom_site_calc_flag
_atom_site_refinement_flags_posn
O6 O 0.08204(17) 0.51573(15) 0.37344(8) 0.0319(4) Uani 1 1 d .
O1 O 0.2049(2) -0.12042(18) 0.09498(9) 0.0412(5) Uani 1 1 d .
O4 O 0.10153(17) 0.11931(15) 0.47110(8) 0.0312(4) Uani 1 1 d .
O2 O 0.40601(18) -0.20161(17) 0.31551(8) 0.0356(5) Uani 1 1 d .
O7 O -0.18771(17) 0.62115(16) 0.18926(8) 0.0319(4) Uani 1 1 d .
O5 O -0.31276(18) 0.39059(17) 0.37190(9) 0.0373(5) Uani 1 1 d .
O3 O -0.08856(18) -0.06804(16) 0.32059(9) 0.0361(5) Uani 1 1 d .
O10 O 0.55458(18) 0.04180(16) 0.10483(9) 0.0375(5) Uani 1 1 d .
O8 O 0.33489(17) 0.48456(17) 0.13133(9) 0.0350(5) Uani 1 1 d .
O9 O 0.10072(19) 0.30454(16) 0.01899(9) 0.0380(5) Uani 1 1 d .
C1 C 0.0910(4) -0.1281(4) 0.09927(18) 0.0678(11) Uani 1 1 d .
H1A H 0.0693 -0.1122 0.0571 0.102 Uiso 1 1 calc GR
H1B H 0.0246 -0.0692 0.1286 0.102 Uiso 1 1 calc GR
H1C H 0.0994 -0.2082 0.1151 0.102 Uiso 1 1 calc GR
C2 C 0.2515(3) -0.1390(2) 0.15125(12) 0.0290(6) Uani 1 1 d .
C3 C 0.3663(3) -0.1290(2) 0.14475(12) 0.0279(6) Uani 1 1 d .
C4 C 0.4176(3) -0.1496(2) 0.19953(12) 0.0288(6) Uani 1 1 d .
H4 H 0.4950 -0.1444 0.1960 0.035 Uiso 1 1 calc R
C5 C 0.3568(3) -0.1779(2) 0.25955(12) 0.0288(6) Uani 1 1 d .
C6 C 0.2403(3) -0.1845(2) 0.26665(12) 0.0271(6) Uani 1 1 d .
C7 C 0.1892(3) -0.1656(2) 0.21131(12) 0.0303(6) Uani 1 1 d .
H7 H 0.1120 -0.1709 0.2147 0.036 Uiso 1 1 calc R
C8 C 0.5095(3) -0.1722(3) 0.31342(15) 0.0375(7) Uani 1 1 d .
C9 C 0.5409(3) -0.1937(3) 0.37929(15) 0.0436(8) Uani 1 1 d .
H9 H 0.6022 -0.1694 0.3846 0.052 Uiso 1 1 calc R
C10 C 0.4915(4) -0.2426(3) 0.42989(16) 0.0480(8) Uani 1 1 d .
C11 C 0.1666(3) -0.2049(2) 0.33280(12) 0.0308(6) Uani 1 1 d .
H11A H 0.1141 -0.2443 0.3278 0.037 Uiso 1 1 calc R
H11B H 0.2267 -0.2585 0.3596 0.037 Uiso 1 1 calc R
C12 C 0.0819(3) -0.0863(2) 0.36635(11) 0.0269(6) Uani 1 1 d .
C13 C -0.2184(3) -0.0034(3) 0.31507(15) 0.0432(8) Uani 1 1 d .
H13A H -0.2393 -0.0473 0.2890 0.065 Uiso 1 1 calc GR
H13B H -0.2319 0.0755 0.2949 0.065 Uiso 1 1 calc GR
H13C H -0.2722 0.0056 0.3575 0.065 Uiso 1 1 calc GR
C14 C -0.0449(3) -0.0193(2) 0.35924(12) 0.0286(6) Uani 1 1 d .
C15 C -0.1190(3) 0.0893(2) 0.39014(12) 0.0295(6) Uani 1 1 d .
H15 H -0.2041 0.1321 0.3859 0.035 Uiso 1 1 calc R
C16 C -0.0696(3) 0.1358(2) 0.42735(11) 0.0269(6) Uani 1 1 d .
C17 C 0.0570(3) 0.0694(2) 0.43362(11) 0.0267(6) Uani 1 1 d .
C18 C 0.1306(3) -0.0402(2) 0.40381(12) 0.0270(6) Uani 1 1 d .
H18 H 0.2149 -0.0840 0.4091 0.032 Uiso 1 1 calc R
C19 C 0.2335(3) 0.0633(3) 0.47154(14) 0.0316(6) Uani 1 1 d .
C20 C 0.2640(3) 0.1361(3) 0.51007(14) 0.0383(7) Uani 1 1 d .
H20 H 0.3502 0.1159 0.5078 0.046 Uiso 1 1 calc R
C21 C 0.1810(4) 0.2254(3) 0.54672(14) 0.0410(8) Uani 1 1 d .
C22 C -0.1513(3) 0.2565(2) 0.45865(12) 0.0288(6) Uani 1 1 d .
H22A H -0.1274 0.2546 0.4996 0.035 Uiso 1 1 calc R
H22B H -0.2405 0.2700 0.4678 0.035 Uiso 1 1 calc R
C23 C -0.1354(2) 0.3611(2) 0.41498(12) 0.0269(6) Uani 1 1 d .
C24 C -0.3828(3) 0.4419(3) 0.32170(15) 0.0466(8) Uani 1 1 d .
H24A H -0.3246 0.4278 0.2805 0.070 Uiso 1 1 calc GR
H24B H -0.4310 0.5278 0.3269 0.070 Uiso 1 1 calc GR
H24C H -0.4402 0.4049 0.3236 0.070 Uiso 1 1 calc GR
C25 C -0.2163(3) 0.4250(2) 0.37224(12) 0.0292(6) Uani 1 1 d .
C26 C -0.1992(3) 0.5193(2) 0.33252(12) 0.0279(6) Uani 1 1 d .
H26 H -0.2561 0.5632 0.3051 0.034 Uiso 1 1 calc R
C27 C -0.0997(3) 0.5491(2) 0.33288(12) 0.0268(6) Uani 1 1 d .
C28 C -0.0172(2) 0.4842(2) 0.37500(12) 0.0265(6) Uani 1 1 d .
C29 C -0.0366(3) 0.3923(2) 0.41609(12) 0.0286(6) Uani 1 1 d .
H29 H 0.0179 0.3509 0.4450 0.034 Uiso 1 1 calc R
C30 C 0.1705(3) 0.4435(2) 0.41422(13) 0.0323(6) Uani 1 1 d .
H30A H 0.2015 0.3580 0.4063 0.039 Uiso 1 1 calc R
H30B H 0.1282 0.4562 0.4594 0.039 Uiso 1 1 calc R
C31 C 0.2799(3) 0.4784(2) 0.40018(14) 0.0354(7) Uani 1 1 d .
H31 H 0.3112 0.4949 0.3571 0.043 Uiso 1 1 calc R
C32 C 0.3347(3) 0.4873(3) 0.44466(16) 0.0406(7) Uani 1 1 d .
C33 C -0.0813(3) 0.6494(2) 0.28652(12) 0.0275(6) Uani 1 1 d .
H33A H -0.1643 0.7122 0.2810 0.033 Uiso 1 1 calc R
H33B H -0.0391 0.6858 0.3051 0.033 Uiso 1 1 calc R
C34 C -0.2451(3) 0.6051(3) 0.14213(14) 0.0396(7) Uani 1 1 d .
H34A H -0.2285 0.6496 0.1027 0.059 Uiso 1 1 calc GR
H34B H -0.3359 0.6344 0.1579 0.059 Uiso 1 1 calc GR
H34C H -0.2098 0.5202 0.1337 0.059 Uiso 1 1 calc GR
C35 C -0.0571(3) 0.5842(2) 0.17420(12) 0.0266(6) Uani 1 1 d .
C36 C -0.0016(3) 0.6012(2) 0.22076(12) 0.0268(6) Uani 1 1 d .
C37 C 0.0187(3) 0.5331(2) 0.11584(12) 0.0290(6) Uani 1 1 d .
H37 H -0.0194 0.5217 0.0853 0.035 Uiso 1 1 calc R
C38 C 0.1494(3) 0.4989(2) 0.10217(12) 0.0269(6) Uani 1 1 d .
C39 C 0.2045(2) 0.5183(2) 0.14814(12) 0.0270(6) Uani 1 1 d .
C40 C 0.1292(3) 0.5687(2) 0.20671(12) 0.0280(6) Uani 1 1 d .
H40 H 0.1672 0.5809 0.2371 0.034 Uiso 1 1 calc R
C41 C 0.3958(3) 0.5058(3) 0.17546(14) 0.0397(7) Uani 1 1 d .
H41A H 0.3819 0.4638 0.2168 0.048 Uiso 1 1 calc R
H41B H 0.3597 0.5921 0.1826 0.048 Uiso 1 1 calc R
C42 C 0.5338(3) 0.4613(3) 0.14818(18) 0.0537(9) Uani 1 1 d .
H42 H 0.5829 0.4643 0.1756 0.064 Uiso 1 1 calc R
C43 C 0.5935(5) 0.4211(4) 0.0953(2) 0.0876(14) Uani 1 1 d .
H43A H 0.5509 0.4153 0.0652 0.105 Uiso 1 1 calc R
H43B H 0.6818 0.3962 0.0848 0.105 Uiso 1 1 calc R
C44 C 0.2306(3) 0.4361(2) 0.03980(12) 0.0296(6) Uani 1 1 d .
H44A H 0.1793 0.4634 0.0065 0.036 Uiso 1 1 calc R
H44B H 0.3018 0.4588 0.0252 0.036 Uiso 1 1 calc R
C45 C 0.2816(3) 0.2995(2) 0.04890(11) 0.0281(6) Uani 1 1 d .
C46 C 0.2158(3) 0.2357(2) 0.03841(12) 0.0297(6) Uani 1 1 d .
C47 C 0.0305(3) 0.2417(3) 0.00959(15) 0.0435(8) Uani 1 1 d .
H47A H 0.0801 0.1852 -0.0242 0.065 Uiso 1 1 calc GR
H47B H -0.0483 0.2990 -0.0026 0.065 Uiso 1 1 calc GR
H47C H 0.0122 0.1984 0.0492 0.065 Uiso 1 1 calc GR
C48 C 0.2657(3) 0.1107(2) 0.04729(12) 0.0304(6) Uani 1 1 d .
H48 H 0.2221 0.0693 0.0382 0.037 Uiso 1 1 calc R
C49 C 0.3794(3) 0.0452(2) 0.06938(12) 0.0294(6) Uani 1 1 d .
C50 C 0.4432(2) 0.1093(2) 0.08182(12) 0.0290(6) Uani 1 1 d .
C51 C 0.3957(3) 0.2341(2) 0.07047(12) 0.0301(6) Uani 1 1 d .
H51 H 0.4414 0.2751 0.0775 0.036 Uiso 1 1 calc R
C52 C 0.6270(3) 0.1031(3) 0.11190(19) 0.0410(8) Uani 1 1 d .
C53 C 0.7395(3) 0.0180(3) 0.13861(16) 0.0487(8) Uani 1 1 d .
H53 H 0.7929 0.0497 0.1467 0.058 Uiso 1 1 calc R
C54 C 0.7714(4) -0.0978(3) 0.15205(17) 0.0490(8) Uani 1 1 d .
C55 C 0.4303(3) -0.0917(2) 0.07999(12) 0.0310(6) Uani 1 1 d .
H55A H 0.5219 -0.1254 0.0781 0.037 Uiso 1 1 calc R
H55B H 0.4165 -0.1253 0.0453 0.037 Uiso 1 1 calc R
C59 C 0.1447(4) 0.2382(4) 0.23544(17) 0.0661(11) Uani 1 1 d .
H59A H 0.0881 0.3148 0.2558 0.079 Uiso 1 1 calc R
H59B H 0.1753 0.2579 0.1907 0.079 Uiso 1 1 calc R
C61 C -0.0456(4) 0.2325(4) 0.2042(2) 0.0809(13) Uani 1 1 d .
H61A H -0.0248 0.2701 0.1629 0.121 Uiso 1 1 calc GR
H61B H -0.1142 0.2930 0.2319 0.121 Uiso 1 1 calc GR
H61C H -0.0718 0.1715 0.1980 0.121 Uiso 1 1 calc GR
C58 C 0.2553(4) 0.1824(3) 0.26674(19) 0.0674(11) Uani 1 1 d .
H58A H 0.2240 0.1688 0.3124 0.081 Uiso 1 1 calc R
H58B H 0.3089 0.1030 0.2488 0.081 Uiso 1 1 calc R
C56 C 0.4463(4) 0.1868(4) 0.2950(2) 0.0722(11) Uani 1 1 d .
H56A H 0.5087 0.1149 0.2730 0.108 Uiso 1 1 calc GR
H56B H 0.4183 0.1653 0.3393 0.108 Uiso 1 1 calc GR
H56C H 0.4839 0.2426 0.2938 0.108 Uiso 1 1 calc GR
C57 C 0.3368(5) 0.2441(5) 0.2629(2) 0.0897(14) Uani 1 1 d .
H57A H 0.2834 0.3237 0.2806 0.108 Uiso 1 1 calc R
H57B H 0.3690 0.2570 0.2173 0.108 Uiso 1 1 calc R
C60 C 0.0684(4) 0.1755(4) 0.2346(2) 0.0875(14) Uani 1 1 d .
H60A H 0.0395 0.1541 0.2794 0.105 Uiso 1 1 calc R
H60B H 0.1247 0.0998 0.2133 0.105 Uiso 1 1 calc R
H32A H 0.412(3) 0.505(3) 0.4347(14) 0.046(8) Uiso 1 1 d .
H21A H 0.210(3) 0.268(3) 0.5691(14) 0.047(9) Uiso 1 1 d .
H21B H 0.096(3) 0.249(3) 0.5486(14) 0.047(10) Uiso 1 1 d .
H32B H 0.304(3) 0.474(3) 0.4903(16) 0.050(9) Uiso 1 1 d .
H10A H 0.515(3) -0.254(3) 0.4713(16) 0.056(9) Uiso 1 1 d .
H54A H 0.849(3) -0.149(3) 0.1702(14) 0.051(9) Uiso 1 1 d .
H10B H 0.429(3) -0.273(3) 0.4279(15) 0.055(10) Uiso 1 1 d .
H54B H 0.716(3) -0.134(3) 0.1456(15) 0.055(10) Uiso 1 1 d .
H19A H 0.283(3) 0.061(2) 0.4289(14) 0.033(7) Uiso 1 1 d .
H19B H 0.257(2) -0.017(3) 0.4917(12) 0.029(7) Uiso 1 1 d .
H8A H 0.484(3) -0.083(3) 0.2984(13) 0.041(8) Uiso 1 1 d .
H8B H 0.587(3) -0.220(3) 0.2802(14) 0.045(8) Uiso 1 1 d .
H52A H 0.577(3) 0.167(3) 0.1423(15) 0.050(9) Uiso 1 1 d .
H52B H 0.655(3) 0.133(3) 0.0710(17) 0.056(10) Uiso 1 1 d .

loop_
_atom_site_aniso_label
_atom_site_aniso_U_11
_atom_site_aniso_U_22
_atom_site_aniso_U_33
_atom_site_aniso_U_23
_atom_site_aniso_U_13
_atom_site_aniso_U_12
O6 0.0354(11) 0.0318(10) 0.0346(10) 0.0021(8) -0.0113(9) -0.0186(9)
O1 0.0530(14) 0.0548(13) 0.0321(11) 0.0009(9) -0.0142(10) -0.0353(11)
O4 0.0332(11) 0.0312(10) 0.0326(10) -0.0067(8) -0.0072(8) -0.0146(9)
O2 0.0380(12) 0.0460(12) 0.0289(10) 0.0010(9) -0.0086(9) -0.0228(10)
O7 0.0282(11) 0.0402(11) 0.0293(10) -0.0056(8) -0.0051(8) -0.0152(9)
O5 0.0363(12) 0.0439(12) 0.0399(11) 0.0041(9) -0.0113(9) -0.0242(10)
O3 0.0400(12) 0.0392(11) 0.0370(11) -0.0077(9) -0.0109(9) -0.0202(10)
O10 0.0356(11) 0.0301(11) 0.0487(12) -0.0010(9) -0.0138(10) -0.0130(9)
O8 0.0288(11) 0.0427(11) 0.0361(10) -0.0080(9) -0.0028(9) -0.0173(9)
O9 0.0421(12) 0.0344(11) 0.0430(11) 0.0025(9) -0.0174(10) -0.0177(9)
C1 0.080(3) 0.092(3) 0.062(2) 0.020(2) -0.037(2) -0.059(2)
C2 0.0361(17) 0.0237(14) 0.0275(14) -0.0054(11) -0.0053(12) -0.0120(12)
C3 0.0322(16) 0.0213(13) 0.0276(14) -0.0063(11) -0.0021(12) -0.0093(12)
C4 0.0270(15) 0.0264(14) 0.0316(15) -0.0049(12) -0.0006(12) -0.0115(12)
C5 0.0311(16) 0.0266(14) 0.0273(14) -0.0050(11) -0.0048(12) -0.0102(12)
C6 0.0323(16) 0.0211(13) 0.0279(14) -0.0066(11) -0.0018(12) -0.0117(12)
C7 0.0325(16) 0.0280(15) 0.0343(15) -0.0094(12) -0.0033(12) -0.0156(12)
C8 0.0330(18) 0.0432(19) 0.0401(17) -0.0017(15) -0.0107(15) -0.0177(15)
C9 0.0377(18) 0.0492(19) 0.0484(19) -0.0012(16) -0.0205(15) -0.0164(15)
C10 0.053(2) 0.051(2) 0.0368(19) -0.0038(16) -0.0172(17) -0.0135(18)
C11 0.0380(17) 0.0287(15) 0.0297(14) -0.0024(12) -0.0048(12) -0.0182(13)
C12 0.0359(16) 0.0281(14) 0.0211(13) 0.0010(11) -0.0009(11) -0.0203(13)
C13 0.0447(19) 0.0452(18) 0.0491(18) -0.0055(15) -0.0177(15) -0.0223(15)
C14 0.0383(17) 0.0319(15) 0.0239(13) -0.0005(12) -0.0043(12) -0.0235(13)
C15 0.0344(16) 0.0296(15) 0.0265(14) 0.0036(12) -0.0052(12) -0.0173(13)
C16 0.0345(16) 0.0262(14) 0.0208(13) 0.0021(11) 0.0005(11) -0.0174(13)
C17 0.0349(16) 0.0305(15) 0.0204(13) -0.0007(11) -0.0004(11) -0.0214(13)
C18 0.0280(15) 0.0272(14) 0.0258(13) 0.0020(11) -0.0032(11) -0.0138(12)
C19 0.0342(17) 0.0347(17) 0.0276(15) -0.0023(13) -0.0058(13) -0.0158(14)
C20 0.0393(18) 0.0411(17) 0.0398(16) -0.0039(14) -0.0128(14) -0.0186(15)
C21 0.052(2) 0.0428(19) 0.0357(17) -0.0046(14) -0.0179(16) -0.0207(17)
C22 0.0315(15) 0.0299(15) 0.0266(14) -0.0002(12) -0.0039(12) -0.0156(12)
C23 0.0312(15) 0.0224(14) 0.0233(13) -0.0067(11) 0.0010(11) -0.0096(12)
C24 0.0417(19) 0.063(2) 0.0445(18) -0.0008(16) -0.0105(15) -0.0297(17)
C25 0.0279(15) 0.0319(15) 0.0294(14) -0.0072(12) -0.0003(12) -0.0151(12)
C26 0.0302(15) 0.0259(14) 0.0245(13) -0.0043(11) -0.0049(11) -0.0082(12)
C27 0.0311(15) 0.0226(14) 0.0241(13) -0.0075(11) -0.0008(11) -0.0096(12)
C28 0.0293(15) 0.0267(14) 0.0260(13) -0.0069(11) -0.0017(11) -0.0141(12)
C29 0.0319(16) 0.0273(14) 0.0253(13) -0.0026(11) -0.0048(12) -0.0115(12)
C30 0.0348(16) 0.0335(16) 0.0306(14) -0.0010(12) -0.0084(13) -0.0154(13)
C31 0.0344(17) 0.0373(16) 0.0352(15) -0.0014(13) -0.0038(13) -0.0171(14)
C32 0.0388(19) 0.0454(19) 0.0416(19) -0.0102(15) -0.0050(15) -0.0203(15)
C33 0.0315(15) 0.0250(14) 0.0278(14) -0.0038(11) -0.0060(12) -0.0126(12)
C34 0.0341(17) 0.0465(18) 0.0426(17) -0.0090(14) -0.0120(14) -0.0166(14)
C35 0.0313(16) 0.0220(14) 0.0261(14) 0.0016(11) -0.0058(12) -0.0115(12)
C36 0.0348(16) 0.0210(13) 0.0254(13) 0.0008(11) -0.0061(12) -0.0129(12)
C37 0.0378(17) 0.0275(14) 0.0274(14) 0.0030(11) -0.0125(12) -0.0169(13)
C38 0.0316(16) 0.0224(14) 0.0266(13) 0.0016(11) -0.0054(12) -0.0121(12)
C39 0.0269(15) 0.0244(14) 0.0302(14) 0.0008(11) -0.0051(12) -0.0120(12)
C40 0.0336(16) 0.0264(14) 0.0295(14) -0.0010(11) -0.0101(12) -0.0157(12)
C41 0.0408(18) 0.0424(17) 0.0435(17) -0.0055(14) -0.0107(14) -0.0221(15)
C42 0.050(2) 0.067(2) 0.058(2) -0.0187(19) 0.0011(18) -0.0389(19)
C43 0.076(3) 0.107(4) 0.099(4) 0.001(3) -0.007(3) -0.063(3)
C44 0.0350(16) 0.0290(15) 0.0246(13) 0.0020(11) -0.0038(12) -0.0151(13)
C45 0.0335(16) 0.0304(15) 0.0176(12) -0.0037(11) 0.0015(11) -0.0134(13)
C46 0.0342(16) 0.0330(16) 0.0217(13) -0.0008(11) -0.0041(12) -0.0147(13)
C47 0.0449(19) 0.0464(18) 0.0486(18) 0.0020(15) -0.0166(15) -0.0250(16)
C48 0.0388(17) 0.0338(16) 0.0233(13) -0.0040(12) -0.0021(12) -0.0207(13)
C49 0.0344(16) 0.0317(15) 0.0188(13) -0.0059(11) 0.0018(11) -0.0130(13)
C50 0.0267(15) 0.0298(15) 0.0247(13) -0.0052(12) 0.0005(11) -0.0083(12)
C51 0.0328(16) 0.0359(16) 0.0247(14) -0.0071(12) 0.0006(12) -0.0186(13)
C52 0.0418(19) 0.0366(18) 0.050(2) -0.0044(17) -0.0140(16) -0.0181(16)
C53 0.046(2) 0.047(2) 0.061(2) -0.0036(17) -0.0231(17) -0.0201(16)
C54 0.045(2) 0.043(2) 0.056(2) 0.0004(17) -0.0153(17) -0.0149(18)
C55 0.0356(16) 0.0297(15) 0.0265(14) -0.0068(12) 0.0003(12) -0.0143(13)
C59 0.083(3) 0.066(2) 0.049(2) 0.0101(19) -0.008(2) -0.037(2)
C61 0.081(3) 0.084(3) 0.062(3) -0.014(2) -0.008(2) -0.020(2)
C58 0.075(3) 0.064(2) 0.069(3) 0.006(2) -0.008(2) -0.039(2)
C56 0.074(3) 0.063(2) 0.077(3) -0.003(2) -0.014(2) -0.026(2)
C57 0.106(4) 0.110(4) 0.073(3) 0.016(3) -0.023(3) -0.066(3)
C60 0.088(3) 0.095(3) 0.090(3) 0.033(3) -0.021(3) -0.057(3)

loop_
_atom_type_symbol
_atom_type_description
_atom_type_scat_dispersion_real
_atom_type_scat_dispersion_imag
_atom_type_scat_source
C C 0.0033 0.0016 'International Tables Vol C Tables 4.2.6.8 and 6.1.1.4'
H H 0.0000 0.0000 'International Tables Vol C Tables 4.2.6.8 and 6.1.1.4'
O O 0.0106 0.0060 'International Tables Vol C Tables 4.2.6.8 and 6.1.1.4'

loop_
_geom_angle_atom_site_label_1
_geom_angle_atom_site_label_2
_geom_angle_atom_site_label_3
_geom_angle
C28 O6 C30 116.23(19)
C1 O1 C2 118.1(2)
C17 O4 C19 117.4(2)
C5 O2 C8 117.3(2)
C35 O7 C34 117.1(2)
C25 O5 C24 117.0(2)
C14 O3 C13 116.6(2)
C50 O10 C52 117.3(2)
C39 O8 C41 118.4(2)
C46 O9 C47 117.0(2)
O1 C2 C3 116.1(2)
O1 C2 C7 123.2(2)
C7 C2 C3 120.7(2)
C2 C3 C55 120.9(2)
C4 C3 C2 118.0(2)
C4 C3 C55 121.0(2)
C3 C4 C5 121.6(2)
O2 C5 C6 115.8(2)
C4 C5 O2 123.5(2)
C4 C5 C6 120.7(2)
C5 C6 C7 117.9(2)
C5 C6 C11 121.5(2)
C7 C6 C11 120.6(2)
C2 C7 C6 121.2(3)
O2 C8 C9 109.3(3)
C10 C9 C8 126.7(3)
C12 C11 C6 111.6(2)
C14 C12 C11 121.6(2)
C18 C12 C11 120.1(2)
C18 C12 C14 118.2(2)
O3 C14 C12 116.1(2)
O3 C14 C15 123.9(2)
C15 C14 C12 120.0(2)
C14 C15 C16 121.6(3)
C15 C16 C22 120.6(2)
C17 C16 C15 118.1(2)
C17 C16 C22 121.3(2)
O4 C17 C16 115.9(2)
O4 C17 C18 123.7(2)
C18 C17 C16 120.4(2)
C17 C18 C12 121.6(2)
O4 C19 C20 109.2(2)
C21 C20 C19 126.1(3)
C16 C22 C23 111.5(2)
C25 C23 C22 121.2(2)
C25 C23 C29 118.3(2)
C29 C23 C22 120.4(2)
O5 C25 C23 116.8(2)
O5 C25 C26 123.0(2)
C23 C25 C26 120.2(2)
C27 C26 C25 121.5(2)
C26 C27 C28 118.5(2)
C26 C27 C33 119.7(2)
C28 C27 C33 121.8(2)
O6 C28 C27 116.9(2)
O6 C28 C29 123.1(2)
C27 C28 C29 120.0(2)
C23 C29 C28 121.4(2)
O6 C30 C31 109.2(2)
C32 C31 C30 124.0(3)
C36 C33 C27 111.7(2)
O7 C35 C36 116.6(2)
O7 C35 C37 123.3(2)
C37 C35 C36 120.1(2)
C35 C36 C33 120.9(2)
C40 C36 C33 120.5(2)
C40 C36 C35 118.5(2)
C38 C37 C35 121.5(2)
C37 C38 C39 118.5(2)
C37 C38 C44 120.1(2)
C39 C38 C44 121.4(2)
O8 C39 C38 115.9(2)
O8 C39 C40 123.8(2)
C40 C39 C38 120.3(2)
C36 C40 C39 121.2(2)
O8 C41 C42 109.0(2)
C43 C42 C41 129.8(4)
C45 C44 C38 111.8(2)
C46 C45 C44 122.2(2)
C51 C45 C44 119.9(2)
C51 C45 C46 117.9(2)
O9 C46 C45 116.1(2)
O9 C46 C48 123.5(2)
C48 C46 C45 120.4(2)
C46 C48 C49 121.7(3)
C48 C49 C50 117.9(2)
C48 C49 C55 120.5(2)
C50 C49 C55 121.6(2)
O10 C50 C49 116.5(2)
O10 C50 C51 123.2(2)
C51 C50 C49 120.4(2)
C50 C51 C45 121.6(3)
O10 C52 C53 109.7(3)
C54 C53 C52 126.1(3)
C49 C55 C3 112.2(2)
C60 C59 C58 120.7(4)
C57 C58 C59 119.7(4)
C58 C57 C56 118.7(4)
C59 C60 C61 121.0(4)

loop_
_geom_bond_atom_site_label_1
_geom_bond_atom_site_label_2
_geom_bond_distance
O6 C28 1.381(3)
O6 C30 1.427(3)
O1 C1 1.374(4)
O1 C2 1.383(3)
O4 C17 1.380(3)
O4 C19 1.408(3)
O2 C5 1.386(3)
O2 C8 1.410(3)
O7 C34 1.414(3)
O7 C35 1.376(3)
O5 C24 1.413(3)
O5 C25 1.381(3)
O3 C13 1.414(3)
O3 C14 1.382(3)
O10 C50 1.379(3)
O10 C52 1.406(3)
O8 C39 1.379(3)
O8 C41 1.422(3)
O9 C46 1.379(3)
O9 C47 1.415(3)
C2 C3 1.391(4)
C2 C7 1.385(4)
C3 C4 1.381(4)
C3 C55 1.517(4)
C4 C5 1.385(4)
C5 C6 1.389(4)
C6 C7 1.393(3)
C6 C11 1.517(4)
C8 C9 1.491(4)
C9 C10 1.296(4)
C11 C12 1.516(4)
C12 C14 1.395(4)
C12 C18 1.384(3)
C14 C15 1.385(4)
C15 C16 1.390(3)
C16 C17 1.388(4)
C16 C22 1.510(3)
C17 C18 1.384(4)
C19 C20 1.490(4)
C20 C21 1.305(4)
C22 C23 1.525(3)
C23 C25 1.384(4)
C23 C29 1.386(4)
C25 C26 1.390(4)
C26 C27 1.380(4)
C27 C28 1.387(4)
C27 C33 1.521(4)
C28 C29 1.390(4)
C30 C31 1.488(4)
C31 C32 1.308(4)
C33 C36 1.518(3)
C35 C36 1.393(3)
C35 C37 1.388(4)
C36 C40 1.386(4)
C37 C38 1.382(4)
C38 C39 1.393(4)
C38 C44 1.517(3)
C39 C40 1.389(4)
C41 C42 1.470(4)
C42 C43 1.215(5)
C44 C45 1.510(4)
C45 C46 1.390(4)
C45 C51 1.386(4)
C46 C48 1.381(4)
C48 C49 1.388(4)
C49 C50 1.389(4)
C49 C55 1.515(4)
C50 C51 1.385(4)
C52 C53 1.470(4)
C53 C54 1.304(4)
C59 C58 1.459(5)
C59 C60 1.423(5)
C61 C60 1.481(5)
C58 C57 1.445(5)
C56 C57 1.460(5)
